data_4102317
loop_
_publ_author_name
'Elizabeth T. Kiesewetter'
'S\"oren Randoll'
'Madalyn Radlauer'
'Robert M. Waymouth'

_publ_contact_author_address 'Dept. of Chemistry, Stanford University'
_publ_contact_author_email etanzini@stanford.edu
_publ_contact_author_name 'Elizabeth Tanzini'
_publ_contact_author_phone '650 725 2474'
_publ_section_title
;
 Stereospecific Octahedral Group 4 Bis(phenolate) Ether Complexes for
 Olefin Polymerization
;
_journal_name_full 'Journal of the American Chemical Society'
_journal_page_first 5566
_journal_page_last 5567
_journal_paper_doi 10.1021/ja100627x
_journal_volume 132
_journal_year 2010
_chemical_formula_moiety 'C62 H62 O4 Zr, 2(C7 H8)'
_chemical_formula_sum 'C76 H78 O4 Zr'
_chemical_formula_weight 1146.60
_chemical_name_systematic
; 
 ? 
;
_space_group_IT_number 14
_symmetry_cell_setting monoclinic
_symmetry_space_group_name_Hall '-P 2yn'
_symmetry_space_group_name_H-M 'P 1 21/n 1'
_atom_sites_solution_hydrogens geom
_atom_sites_solution_primary direct
_atom_sites_solution_secondary difmap
_audit_creation_method SHELXL-97
_cell_angle_alpha 90.00
_cell_angle_beta 99.339(3)
_cell_angle_gamma 90.00
_cell_formula_units_Z 4
_cell_length_a 11.309(2)
_cell_length_b 24.952(5)
_cell_length_c 21.872(4)
_cell_measurement_reflns_used 9942
_cell_measurement_temperature 150(2)
_cell_measurement_theta_max 25.29
_cell_measurement_theta_min 2.33
_cell_volume 6090(2)
_computing_cell_refinement 'Bruker SAINT v7.34A'
_computing_data_collection 'Bruker APEX-II v2.1-4'
_computing_data_reduction 'Bruker SAINT v7.34A'
_computing_structure_refinement 'SHELXL-97 (Sheldrick, 1997)'
_computing_structure_solution 'SHELXS-97 (Sheldrick, 1990)'
_diffrn_ambient_temperature 150(2)
_diffrn_detector_area_resol_mean 83.33
_diffrn_measured_fraction_theta_full 0.996
_diffrn_measured_fraction_theta_max 0.996
_diffrn_measurement_device_type 'Bruker APEX-II'
_diffrn_measurement_method \w/2\q-scans
_diffrn_radiation_monochromator graphite
_diffrn_radiation_source 'fine-focus sealed tube'
_diffrn_radiation_type MoK\a
_diffrn_radiation_wavelength 0.71073
_diffrn_reflns_av_R_equivalents 0.0443
_diffrn_reflns_av_sigmaI/netI 0.0351
_diffrn_reflns_limit_h_max 13
_diffrn_reflns_limit_h_min -13
_diffrn_reflns_limit_k_max 30
_diffrn_reflns_limit_k_min -30
_diffrn_reflns_limit_l_max 26
_diffrn_reflns_limit_l_min -26
_diffrn_reflns_number 54962
_diffrn_reflns_theta_full 25.38
_diffrn_reflns_theta_max 25.38
_diffrn_reflns_theta_min 1.89
_exptl_absorpt_coefficient_mu 0.231
_exptl_absorpt_correction_T_max 0.9683
_exptl_absorpt_correction_T_min 0.8365
_exptl_absorpt_correction_type numerical
_exptl_absorpt_process_details 'Sheldrick, 2008'
_exptl_crystal_colour colorless
_exptl_crystal_density_diffrn 1.250
_exptl_crystal_density_method 'not measured'
_exptl_crystal_description rod
_exptl_crystal_F_000 2424
_exptl_crystal_size_max 0.80
_exptl_crystal_size_mid 0.24
_exptl_crystal_size_min 0.14
_refine_diff_density_max 0.741
_refine_diff_density_min -0.570
_refine_diff_density_rms 0.058
_refine_ls_extinction_method none
_refine_ls_goodness_of_fit_ref 1.031
_refine_ls_hydrogen_treatment constr
_refine_ls_matrix_type full
_refine_ls_number_parameters 736
_refine_ls_number_reflns 11143
_refine_ls_number_restraints 0
_refine_ls_restrained_S_all 1.031
_refine_ls_R_factor_all 0.0651
_refine_ls_R_factor_gt 0.0483
_refine_ls_shift/su_max 0.001
_refine_ls_shift/su_mean 0.000
_refine_ls_structure_factor_coef Fsqd
_refine_ls_weighting_details 'calc w=1/[\s^2^(Fo^2^)+(0.0467P)^2^+8.2099P] where P=(Fo^2^+2Fc^2^)/3'
_refine_ls_weighting_scheme calc
_refine_ls_wR_factor_gt 0.1141
_refine_ls_wR_factor_ref 0.1233
_reflns_number_gt 8819
_reflns_number_total 11143
_reflns_threshold_expression >2sigma(I)
_cod_data_source_file ja100627x_si_002.cif
_cod_data_source_block stanu026
_cod_database_code 4102317

loop_
_symmetry_equiv_pos_as_xyz
'x, y, z'
'-x+1/2, y+1/2, -z+1/2'
'-x, -y, -z'
'x-1/2, -y-1/2, z-1/2'

loop_
_atom_site_label
_atom_site_type_symbol
_atom_site_fract_x
_atom_site_fract_y
_atom_site_fract_z
_atom_site_U_iso_or_equiv
_atom_site_adp_type
_atom_site_occupancy
_atom_site_symmetry_multiplicity
_atom_site_calc_flag
_atom_site_refinement_flags
_atom_site_disorder_assembly
_atom_site_disorder_group
Zr1 Zr 0.64967(2) 0.024366(10) 0.755123(13) 0.02846(9) Uani 1 1 d . B .
O1 O 0.69270(16) -0.04988(7) 0.77894(9) 0.0285(4) Uani 1 1 d . . .
O2 O 0.83761(17) 0.03096(7) 0.82476(9) 0.0324(4) Uani 1 1 d . B .
O3 O 0.68409(17) 0.09788(7) 0.72976(9) 0.0311(4) Uani 1 1 d . . .
O4 O 0.81353(18) 0.01824(8) 0.68937(10) 0.0376(5) Uani 1 1 d . . .
C1 C 0.9448(3) 0.06029(12) 0.81500(16) 0.0389(7) Uani 1 1 d . . .
H1A H 0.9770 0.0805 0.8530 0.047 Uiso 1 1 calc R A 1
H1B H 0.9235 0.0864 0.7809 0.047 Uiso 1 1 calc R A 1
C2 C 1.0400(3) 0.02250(14) 0.79911(17) 0.0459(8) Uani 0.50 1 d P B 1
H2A H 1.1205 0.0379 0.8129 0.055 Uiso 0.50 1 calc PR B 1
H2B H 1.0351 -0.0122 0.8205 0.055 Uiso 0.50 1 calc PR B 1
C3 C 1.0203(7) 0.0142(3) 0.7312(3) 0.0536(18) Uiso 0.50 1 d P B 1
H3A H 1.0542 0.0478 0.7173 0.064 Uiso 0.50 1 calc PR B 1
H3B H 1.0817 -0.0133 0.7274 0.064 Uiso 0.50 1 calc PR B 1
C4 C 0.9451(6) 0.0036(3) 0.6859(3) 0.0421(15) Uiso 0.50 1 d P B 1
H4A H 0.9489 -0.0353 0.6780 0.050 Uiso 0.50 1 calc PR B 1
H4B H 0.9681 0.0222 0.6496 0.050 Uiso 0.50 1 calc PR B 1
C2A C 1.0400(3) 0.02250(14) 0.79911(17) 0.0459(8) Uani 0.50 1 d P B 2
H2A1 H 1.0743 0.0031 0.8374 0.055 Uiso 0.50 1 calc PR B 2
H2A2 H 1.1050 0.0444 0.7867 0.055 Uiso 0.50 1 calc PR B 2
C3A C 1.0018(5) -0.0200(2) 0.7472(3) 0.0342(13) Uiso 0.50 1 d P B 2
H3A1 H 1.0740 -0.0263 0.7280 0.041 Uiso 0.50 1 calc PR B 2
H3A2 H 0.9881 -0.0536 0.7692 0.041 Uiso 0.50 1 calc PR B 2
C4A C 0.9132(6) -0.0167(3) 0.7013(3) 0.0401(15) Uiso 0.50 1 d P B 2
H4A1 H 0.8773 -0.0530 0.6987 0.048 Uiso 0.50 1 calc PR B 2
H4A2 H 0.9526 -0.0132 0.6643 0.048 Uiso 0.50 1 calc PR B 2
C5 C 0.7743(2) -0.08836(10) 0.79744(13) 0.0269(6) Uani 1 1 d . . .
C6 C 0.8484(2) -0.08491(11) 0.85532(13) 0.0290(6) Uani 1 1 d . . .
C7 C 0.9303(2) -0.12624(11) 0.87298(13) 0.0307(6) Uani 1 1 d . . .
H7A H 0.9799 -0.1240 0.9124 0.037 Uiso 1 1 calc R . .
C8 C 0.9428(2) -0.17021(11) 0.83614(13) 0.0303(6) Uani 1 1 d . . .
C9 C 0.8698(2) -0.17173(11) 0.77860(13) 0.0291(6) Uani 1 1 d . . .
H9A H 0.8773 -0.2011 0.7519 0.035 Uiso 1 1 calc R . .
C10 C 0.7860(2) -0.13195(11) 0.75842(13) 0.0280(6) Uani 1 1 d . . .
C11 C 1.0258(3) -0.21698(12) 0.85941(15) 0.0360(7) Uani 1 1 d . . .
C12 C 0.9628(4) -0.2496(2) 0.9034(4) 0.140(3) Uani 1 1 d . . .
H12A H 1.0212 -0.2727 0.9289 0.210 Uiso 1 1 calc R . .
H12B H 0.9002 -0.2717 0.8794 0.210 Uiso 1 1 calc R . .
H12C H 0.9265 -0.2253 0.9303 0.210 Uiso 1 1 calc R . .
C13 C 1.0537(6) -0.2516(2) 0.8091(2) 0.139(3) Uani 1 1 d . . .
H13A H 1.0970 -0.2308 0.7818 0.209 Uiso 1 1 calc R . .
H13B H 0.9790 -0.2653 0.7852 0.209 Uiso 1 1 calc R . .
H13C H 1.1035 -0.2817 0.8267 0.209 Uiso 1 1 calc R . .
C14 C 1.1407(4) -0.19782(17) 0.8964(2) 0.0792(15) Uani 1 1 d . . .
H14A H 1.1837 -0.1757 0.8701 0.119 Uiso 1 1 calc R . .
H14B H 1.1903 -0.2287 0.9118 0.119 Uiso 1 1 calc R . .
H14C H 1.1236 -0.1765 0.9315 0.119 Uiso 1 1 calc R . .
C15 C 0.8383(2) 0.01398(11) 0.88606(14) 0.0317(6) Uani 1 1 d . . .
C16 C 0.8404(2) -0.04077(11) 0.90053(14) 0.0313(6) Uani 1 1 d . B .
C17 C 0.8392(3) -0.05394(13) 0.96250(14) 0.0397(7) Uani 1 1 d . . .
H17A H 0.8398 -0.0907 0.9740 0.048 Uiso 1 1 calc R B .
C18 C 0.8373(3) -0.01523(15) 1.00777(15) 0.0465(8) Uani 1 1 d . B .
H18A H 0.8377 -0.0254 1.0496 0.056 Uiso 1 1 calc R . .
C19 C 0.8348(3) 0.03818(14) 0.99160(16) 0.0473(9) Uani 1 1 d . . .
H19A H 0.8338 0.0649 1.0224 0.057 Uiso 1 1 calc R B .
C20 C 0.8339(3) 0.05292(13) 0.93080(16) 0.0398(7) Uani 1 1 d . B .
H20A H 0.8304 0.0897 0.9196 0.048 Uiso 1 1 calc R . .
C21 C 0.7113(2) -0.13720(10) 0.69638(14) 0.0297(6) Uani 1 1 d . . .
C22 C 0.7640(3) -0.15106(11) 0.64563(14) 0.0369(7) Uani 1 1 d . . .
H22A H 0.8482 -0.1564 0.6508 0.044 Uiso 1 1 calc R . .
C23 C 0.6953(3) -0.15726(12) 0.58733(15) 0.0427(8) Uani 1 1 d . . .
H23A H 0.7326 -0.1664 0.5529 0.051 Uiso 1 1 calc R . .
C24 C 0.5731(3) -0.15008(13) 0.57958(16) 0.0454(8) Uani 1 1 d . . .
H24A H 0.5261 -0.1542 0.5397 0.054 Uiso 1 1 calc R . .
C25 C 0.5188(3) -0.13699(12) 0.62951(16) 0.0418(8) Uani 1 1 d . . .
H25A H 0.4343 -0.1327 0.6241 0.050 Uiso 1 1 calc R . .
C26 C 0.5866(3) -0.13013(11) 0.68739(15) 0.0347(7) Uani 1 1 d . . .
H26A H 0.5485 -0.1205 0.7215 0.042 Uiso 1 1 calc R . .
C27 C 0.7530(2) 0.13614(11) 0.70987(14) 0.0309(6) Uani 1 1 d . . .
C28 C 0.7915(3) 0.13119(11) 0.65230(14) 0.0333(7) Uani 1 1 d . B .
C29 C 0.8598(3) 0.17212(11) 0.63191(15) 0.0353(7) Uani 1 1 d . . .
H29A H 0.8842 0.1687 0.5926 0.042 Uiso 1 1 calc R . .
C30 C 0.8934(3) 0.21787(11) 0.66711(15) 0.0340(7) Uani 1 1 d . . .
C31 C 0.8560(3) 0.22084(11) 0.72475(15) 0.0342(7) Uani 1 1 d . . .
H31A H 0.8783 0.2514 0.7499 0.041 Uiso 1 1 calc R . .
C32 C 0.7876(3) 0.18129(11) 0.74712(14) 0.0325(6) Uani 1 1 d . . .
C33 C 0.9616(3) 0.26442(11) 0.64311(15) 0.0374(7) Uani 1 1 d . . .
C34 C 1.0688(3) 0.28060(17) 0.6909(2) 0.0665(12) Uani 1 1 d . . .
H34A H 1.0415 0.2906 0.7296 0.100 Uiso 1 1 calc R . .
H34B H 1.1093 0.3112 0.6753 0.100 Uiso 1 1 calc R . .
H34C H 1.1247 0.2504 0.6985 0.100 Uiso 1 1 calc R . .
C35 C 1.0067(4) 0.25116(15) 0.5826(2) 0.0655(12) Uani 1 1 d . . .
H35A H 0.9387 0.2415 0.5508 0.098 Uiso 1 1 calc R . .
H35B H 1.0629 0.2210 0.5894 0.098 Uiso 1 1 calc R . .
H35C H 1.0476 0.2825 0.5688 0.098 Uiso 1 1 calc R . .
C36 C 0.8776(3) 0.31241(13) 0.63054(18) 0.0497(9) Uani 1 1 d . . .
H36A H 0.8478 0.3223 0.6687 0.075 Uiso 1 1 calc R . .
H36B H 0.8098 0.3030 0.5984 0.075 Uiso 1 1 calc R . .
H36C H 0.9211 0.3428 0.6164 0.075 Uiso 1 1 calc R . .
C37 C 0.7641(3) 0.03181(12) 0.62827(14) 0.0357(7) Uani 1 1 d . B .
C38 C 0.7539(3) 0.08544(11) 0.60993(14) 0.0349(7) Uani 1 1 d . . .
C39 C 0.7059(3) 0.09548(13) 0.54836(15) 0.0424(8) Uani 1 1 d . B .
H39A H 0.6991 0.1315 0.5341 0.051 Uiso 1 1 calc R . .
C40 C 0.6678(3) 0.05448(14) 0.50718(16) 0.0492(9) Uani 1 1 d . . .
H40A H 0.6354 0.0624 0.4653 0.059 Uiso 1 1 calc R B .
C41 C 0.6770(3) 0.00217(14) 0.52731(17) 0.0503(9) Uani 1 1 d . B .
H41A H 0.6499 -0.0261 0.4994 0.060 Uiso 1 1 calc R . .
C42 C 0.7251(3) -0.00943(12) 0.58742(16) 0.0432(8) Uani 1 1 d . . .
H42A H 0.7317 -0.0456 0.6011 0.052 Uiso 1 1 calc R B .
C43 C 0.7550(3) 0.18679(11) 0.81017(15) 0.0364(7) Uani 1 1 d . . .
C44 C 0.8419(3) 0.20131(13) 0.85982(16) 0.0472(8) Uani 1 1 d . . .
H44A H 0.9218 0.2071 0.8530 0.057 Uiso 1 1 calc R . .
C45 C 0.8150(4) 0.20752(14) 0.91886(17) 0.0571(10) Uani 1 1 d . . .
H45A H 0.8763 0.2172 0.9521 0.068 Uiso 1 1 calc R . .
C46 C 0.7006(4) 0.19977(14) 0.92952(18) 0.0592(10) Uani 1 1 d . . .
H46A H 0.6820 0.2042 0.9701 0.071 Uiso 1 1 calc R . .
C47 C 0.6118(4) 0.18548(14) 0.88109(18) 0.0538(9) Uani 1 1 d . . .
H47A H 0.5321 0.1801 0.8884 0.065 Uiso 1 1 calc R . .
C48 C 0.6386(3) 0.17892(12) 0.82190(16) 0.0414(7) Uani 1 1 d . . .
H48A H 0.5771 0.1690 0.7890 0.050 Uiso 1 1 calc R . .
C49 C 0.4881(3) 0.00378(12) 0.68253(16) 0.0409(8) Uani 1 1 d . . .
H49A H 0.5185 -0.0140 0.6477 0.049 Uiso 1 1 calc R B .
H49B H 0.4403 -0.0232 0.7010 0.049 Uiso 1 1 calc R . .
C50 C 0.4048(3) 0.04682(12) 0.65586(15) 0.0375(7) Uani 1 1 d . B .
C51 C 0.4314(3) 0.07941(13) 0.60950(15) 0.0462(8) Uani 1 1 d . . .
H51A H 0.5047 0.0739 0.5944 0.055 Uiso 1 1 calc R B .
C52 C 0.3565(4) 0.11965(15) 0.58397(18) 0.0577(10) Uani 1 1 d . B .
H52A H 0.3777 0.1404 0.5510 0.069 Uiso 1 1 calc R . .
C53 C 0.2534(4) 0.13008(16) 0.6051(2) 0.0690(12) Uani 1 1 d . . .
H53A H 0.2020 0.1579 0.5870 0.083 Uiso 1 1 calc R B .
C54 C 0.2233(4) 0.1003(2) 0.6527(2) 0.0795(14) Uani 1 1 d . B .
H54A H 0.1521 0.1081 0.6689 0.095 Uiso 1 1 calc R . .
C55 C 0.2984(3) 0.05814(17) 0.6775(2) 0.0643(11) Uani 1 1 d . . .
H55A H 0.2761 0.0369 0.7099 0.077 Uiso 1 1 calc R B .
C56 C 0.5375(3) 0.04457(12) 0.82788(15) 0.0388(7) Uani 1 1 d . . .
H56A H 0.5884 0.0654 0.8606 0.047 Uiso 1 1 calc R B .
H56B H 0.4725 0.0687 0.8087 0.047 Uiso 1 1 calc R . .
C57 C 0.4811(3) 0.00028(12) 0.85880(15) 0.0372(7) Uani 1 1 d . B .
C58 C 0.5327(3) -0.01883(14) 0.91685(16) 0.0453(8) Uani 1 1 d . . .
H58A H 0.6038 -0.0024 0.9376 0.054 Uiso 1 1 calc R B .
C59 C 0.4836(3) -0.06099(14) 0.94507(18) 0.0504(9) Uani 1 1 d . B .
H59A H 0.5215 -0.0731 0.9846 0.060 Uiso 1 1 calc R . .
C60 C 0.3799(3) -0.08568(13) 0.91645(18) 0.0485(9) Uani 1 1 d . . .
H60A H 0.3466 -0.1149 0.9357 0.058 Uiso 1 1 calc R B .
C61 C 0.3265(3) -0.06720(14) 0.85999(19) 0.0534(9) Uani 1 1 d . B .
H61A H 0.2544 -0.0834 0.8400 0.064 Uiso 1 1 calc R . .
C62 C 0.3760(3) -0.02501(14) 0.83128(18) 0.0497(8) Uani 1 1 d . . .
H62A H 0.3372 -0.0131 0.7918 0.060 Uiso 1 1 calc R B .
C63 C 0.2140(4) 0.21019(18) 0.9149(2) 0.0673(11) Uani 1 1 d . . .
C64 C 0.2782(4) 0.16428(18) 0.9370(2) 0.0695(12) Uani 1 1 d . . .
H64A H 0.3052 0.1598 0.9802 0.083 Uiso 1 1 calc R . .
C65 C 0.3021(4) 0.12566(17) 0.8958(2) 0.0692(12) Uani 1 1 d . . .
H65A H 0.3451 0.0944 0.9111 0.083 Uiso 1 1 calc R . .
C66 C 0.2662(4) 0.13101(19) 0.8345(3) 0.0755(13) Uani 1 1 d . . .
H66A H 0.2847 0.1040 0.8069 0.091 Uiso 1 1 calc R . .
C67 C 0.2041(4) 0.1745(2) 0.8124(2) 0.0806(13) Uani 1 1 d . . .
H67A H 0.1781 0.1782 0.7691 0.097 Uiso 1 1 calc R . .
C68 C 0.1778(4) 0.21373(19) 0.8520(2) 0.0775(13) Uani 1 1 d . . .
H68A H 0.1333 0.2442 0.8354 0.093 Uiso 1 1 calc R . .
C69 C 0.1900(5) 0.2543(2) 0.9566(3) 0.1029(18) Uani 1 1 d . . .
H69A H 0.1055 0.2648 0.9469 0.154 Uiso 1 1 calc R . .
H69B H 0.2407 0.2852 0.9508 0.154 Uiso 1 1 calc R . .
H69C H 0.2079 0.2422 0.9998 0.154 Uiso 1 1 calc R . .
C70 C 0.9308(7) 0.1032(6) 0.4312(4) 0.148(4) Uani 1 1 d . . .
C71 C 0.8487(6) 0.0811(3) 0.3858(4) 0.0972(18) Uani 1 1 d . . .
H71A H 0.8277 0.0446 0.3903 0.117 Uiso 1 1 calc R . .
C72 C 0.7941(6) 0.1080(5) 0.3339(5) 0.146(4) Uani 1 1 d . . .
H72A H 0.7335 0.0916 0.3046 0.176 Uiso 1 1 calc R . .
C73 C 0.8279(7) 0.1546(5) 0.3273(5) 0.161(4) Uani 1 1 d . . .
H73A H 0.7960 0.1727 0.2900 0.194 Uiso 1 1 calc R . .
C74 C 0.9055(8) 0.1809(4) 0.3686(5) 0.137(3) Uani 1 1 d . . .
H74A H 0.9215 0.2172 0.3597 0.164 Uiso 1 1 calc R . .
C75 C 0.9638(7) 0.1604(5) 0.4225(6) 0.150(4) Uani 1 1 d . . .
H75A H 1.0191 0.1800 0.4515 0.180 Uiso 1 1 calc R . .
C76 C 0.9901(8) 0.0813(6) 0.4828(5) 0.260(8) Uani 1 1 d . . .
H76A H 1.0750 0.0778 0.4792 0.389 Uiso 1 1 calc R . .
H76B H 0.9568 0.0458 0.4889 0.389 Uiso 1 1 calc R . .
H76C H 0.9822 0.1043 0.5183 0.389 Uiso 1 1 calc R . .

loop_
_atom_site_aniso_label
_atom_site_aniso_U_11
_atom_site_aniso_U_22
_atom_site_aniso_U_33
_atom_site_aniso_U_23
_atom_site_aniso_U_13
_atom_site_aniso_U_12
Zr1 0.02434(14) 0.01808(14) 0.04214(17) 0.00199(12) 0.00297(11) 0.00013(11)
O1 0.0256(9) 0.0193(9) 0.0397(11) 0.0009(8) 0.0027(8) -0.0005(8)
O2 0.0285(10) 0.0250(10) 0.0424(12) 0.0010(9) 0.0019(9) -0.0030(8)
O3 0.0314(10) 0.0201(9) 0.0412(12) 0.0023(8) 0.0044(9) -0.0020(8)
O4 0.0422(12) 0.0242(10) 0.0442(12) -0.0001(9) 0.0003(10) 0.0058(9)
C1 0.0291(15) 0.0316(16) 0.055(2) 0.0038(14) 0.0041(14) -0.0078(12)
C2 0.0268(15) 0.0454(19) 0.064(2) -0.0017(17) 0.0023(15) -0.0040(14)
C2A 0.0268(15) 0.0454(19) 0.064(2) -0.0017(17) 0.0023(15) -0.0040(14)
C5 0.0251(13) 0.0187(13) 0.0370(16) 0.0044(11) 0.0050(12) -0.0008(11)
C6 0.0295(14) 0.0224(14) 0.0354(16) 0.0004(12) 0.0067(12) -0.0026(11)
C7 0.0287(14) 0.0282(15) 0.0331(16) 0.0037(12) -0.0015(12) -0.0012(12)
C8 0.0284(14) 0.0245(14) 0.0377(16) 0.0044(12) 0.0041(12) 0.0014(11)
C9 0.0295(14) 0.0225(14) 0.0347(16) 0.0003(12) 0.0037(12) 0.0017(11)
C10 0.0278(14) 0.0232(14) 0.0324(15) 0.0022(11) 0.0031(12) -0.0010(11)
C11 0.0303(15) 0.0285(15) 0.0467(18) 0.0067(13) -0.0009(13) 0.0043(12)
C12 0.060(3) 0.092(4) 0.279(9) 0.132(5) 0.059(4) 0.035(3)
C13 0.194(6) 0.136(5) 0.067(3) -0.037(3) -0.042(4) 0.138(5)
C14 0.054(2) 0.056(3) 0.111(4) -0.021(2) -0.034(2) 0.024(2)
C15 0.0258(14) 0.0311(15) 0.0372(16) -0.0031(12) 0.0019(12) -0.0003(11)
C16 0.0273(14) 0.0283(15) 0.0375(16) -0.0037(12) 0.0031(12) -0.0008(11)
C17 0.0403(17) 0.0400(18) 0.0389(18) -0.0003(14) 0.0065(14) 0.0010(14)
C18 0.0440(19) 0.061(2) 0.0347(17) -0.0093(16) 0.0073(14) -0.0021(16)
C19 0.0389(18) 0.054(2) 0.049(2) -0.0229(17) 0.0073(15) -0.0018(15)
C20 0.0331(16) 0.0328(16) 0.053(2) -0.0125(15) 0.0053(14) -0.0020(13)
C21 0.0328(15) 0.0166(13) 0.0380(16) 0.0018(11) 0.0007(12) -0.0002(11)
C22 0.0395(17) 0.0271(15) 0.0422(18) 0.0011(13) 0.0006(14) 0.0041(13)
C23 0.055(2) 0.0310(16) 0.0398(18) -0.0031(14) 0.0015(15) 0.0018(15)
C24 0.051(2) 0.0335(17) 0.0454(19) -0.0010(15) -0.0125(16) -0.0012(15)
C25 0.0364(17) 0.0301(16) 0.055(2) -0.0016(15) -0.0050(15) -0.0008(13)
C26 0.0336(16) 0.0253(15) 0.0429(18) 0.0006(13) -0.0003(13) -0.0010(12)
C27 0.0294(14) 0.0195(13) 0.0426(17) 0.0031(12) 0.0026(13) 0.0017(11)
C28 0.0337(15) 0.0227(14) 0.0433(18) -0.0001(12) 0.0059(13) 0.0016(12)
C29 0.0341(16) 0.0267(15) 0.0468(18) 0.0008(13) 0.0114(14) 0.0037(12)
C30 0.0286(15) 0.0230(14) 0.0513(19) 0.0028(13) 0.0090(13) 0.0029(11)
C31 0.0316(15) 0.0195(14) 0.0509(19) -0.0012(13) 0.0047(14) 0.0000(11)
C32 0.0334(16) 0.0223(14) 0.0415(17) 0.0011(12) 0.0048(13) 0.0029(12)
C33 0.0327(16) 0.0266(15) 0.056(2) 0.0001(14) 0.0155(14) -0.0014(12)
C34 0.048(2) 0.065(3) 0.083(3) 0.022(2) -0.001(2) -0.0237(19)
C35 0.066(3) 0.042(2) 0.102(3) -0.012(2) 0.054(2) -0.0090(18)
C36 0.050(2) 0.0318(17) 0.073(2) 0.0119(17) 0.0290(18) 0.0039(15)
C37 0.0369(16) 0.0280(15) 0.0422(17) -0.0006(13) 0.0070(13) -0.0007(12)
C38 0.0370(16) 0.0273(15) 0.0411(17) -0.0013(13) 0.0081(13) -0.0006(12)
C39 0.0483(19) 0.0334(17) 0.0462(19) 0.0034(15) 0.0098(15) 0.0024(14)
C40 0.059(2) 0.051(2) 0.0368(19) -0.0029(16) 0.0040(16) 0.0035(17)
C41 0.057(2) 0.0424(19) 0.051(2) -0.0159(17) 0.0062(17) -0.0027(17)
C42 0.0499(19) 0.0270(16) 0.052(2) -0.0075(14) 0.0058(16) -0.0015(14)
C43 0.0451(18) 0.0181(13) 0.0455(18) 0.0002(13) 0.0057(14) 0.0007(12)
C44 0.057(2) 0.0297(17) 0.054(2) -0.0036(15) 0.0038(17) -0.0063(15)
C45 0.085(3) 0.0382(19) 0.045(2) -0.0081(16) 0.003(2) -0.0111(19)
C46 0.097(3) 0.0349(19) 0.050(2) -0.0053(16) 0.025(2) -0.006(2)
C47 0.066(2) 0.0367(19) 0.065(2) -0.0011(17) 0.030(2) -0.0032(17)
C48 0.0471(19) 0.0276(16) 0.051(2) -0.0003(14) 0.0134(16) 0.0005(14)
C49 0.0345(16) 0.0252(15) 0.060(2) 0.0014(14) -0.0024(15) -0.0004(13)
C50 0.0351(16) 0.0267(15) 0.0464(19) -0.0026(14) -0.0061(14) -0.0033(13)
C51 0.0478(19) 0.0435(19) 0.0440(19) 0.0007(16) -0.0028(15) -0.0018(15)
C52 0.065(3) 0.043(2) 0.057(2) 0.0089(17) -0.013(2) -0.0069(18)
C53 0.070(3) 0.043(2) 0.082(3) 0.007(2) -0.023(2) 0.016(2)
C54 0.052(2) 0.082(3) 0.102(4) 0.013(3) 0.004(2) 0.030(2)
C55 0.043(2) 0.068(3) 0.081(3) 0.025(2) 0.007(2) 0.0148(19)
C56 0.0346(16) 0.0285(15) 0.054(2) -0.0022(14) 0.0082(14) 0.0021(13)
C57 0.0316(15) 0.0280(15) 0.055(2) -0.0029(14) 0.0154(14) 0.0031(12)
C58 0.0374(17) 0.048(2) 0.051(2) -0.0045(16) 0.0097(15) -0.0024(15)
C59 0.049(2) 0.051(2) 0.055(2) 0.0052(17) 0.0173(17) 0.0035(17)
C60 0.0445(19) 0.0341(17) 0.073(3) 0.0020(17) 0.0267(18) 0.0027(15)
C61 0.0375(18) 0.045(2) 0.079(3) -0.0007(19) 0.0113(18) -0.0117(16)
C62 0.0355(17) 0.050(2) 0.063(2) 0.0051(18) 0.0059(16) -0.0036(16)
C63 0.060(2) 0.066(3) 0.078(3) 0.007(2) 0.017(2) 0.013(2)
C64 0.061(3) 0.073(3) 0.074(3) 0.019(2) 0.008(2) 0.004(2)
C65 0.055(2) 0.054(2) 0.096(4) 0.011(2) 0.004(2) 0.0054(19)
C66 0.051(2) 0.071(3) 0.104(4) -0.008(3) 0.010(2) -0.003(2)
C67 0.080(3) 0.078(3) 0.081(3) 0.004(3) 0.005(3) 0.008(3)
C68 0.077(3) 0.071(3) 0.081(3) 0.022(3) 0.003(3) 0.023(2)
C69 0.101(4) 0.114(5) 0.096(4) 0.005(3) 0.024(3) 0.048(4)
C70 0.075(4) 0.282(12) 0.091(5) -0.038(7) 0.025(4) 0.067(6)
C71 0.090(4) 0.093(4) 0.120(5) -0.033(4) 0.050(4) 0.002(3)
C72 0.069(4) 0.213(10) 0.167(8) -0.085(8) 0.050(5) -0.019(6)
C73 0.083(5) 0.187(10) 0.232(11) -0.054(8) 0.076(6) -0.031(6)
C74 0.089(5) 0.124(6) 0.213(10) -0.048(7) 0.071(6) -0.026(5)
C75 0.077(5) 0.188(10) 0.199(11) -0.082(9) 0.063(6) -0.017(6)
C76 0.110(7) 0.51(2) 0.166(9) -0.046(12) 0.038(7) 0.096(10)

loop_
_atom_type_symbol
_atom_type_description
_atom_type_scat_dispersion_real
_atom_type_scat_dispersion_imag
_atom_type_scat_source
C C 0.0033 0.0016 'International Tables Vol C Tables 4.2.6.8 and 6.1.1.4'
H H 0.0000 0.0000 'International Tables Vol C Tables 4.2.6.8 and 6.1.1.4'
O O 0.0106 0.0060 'International Tables Vol C Tables 4.2.6.8 and 6.1.1.4'
Zr Zr -2.9673 0.5597 'International Tables Vol C Tables 4.2.6.8 and 6.1.1.4'

loop_
_geom_angle_atom_site_label_1
_geom_angle_atom_site_label_2
_geom_angle_atom_site_label_3
_geom_angle
O1 Zr1 O3 154.11(8)
O1 Zr1 C56 99.66(10)
O3 Zr1 C56 98.64(10)
O1 Zr1 C49 96.22(9)
O3 Zr1 C49 100.74(10)
C56 Zr1 C49 93.62(12)
O1 Zr1 O2 75.03(7)
O3 Zr1 O2 85.43(7)
C56 Zr1 O2 94.50(10)
C49 Zr1 O2 168.95(9)
O1 Zr1 O4 85.46(7)
O3 Zr1 O4 72.54(7)
C56 Zr1 O4 165.12(9)
C49 Zr1 O4 99.73(10)
O2 Zr1 O4 73.21(7)
C5 O1 Zr1 151.60(16)
C15 O2 C1 114.5(2)
C15 O2 Zr1 116.75(15)
C1 O2 Zr1 127.52(17)
C27 O3 Zr1 154.11(18)
C37 O4 C4A 120.5(3)
C37 O4 C4 104.4(3)
C4A O4 C4 28.3(3)
C37 O4 Zr1 108.13(16)
C4A O4 Zr1 124.6(3)
C4 O4 Zr1 147.4(3)
O2 C1 C2 111.1(2)
C3 C2 C1 108.7(4)
C4 C3 C2 144.4(7)
C3 C4 O4 117.2(6)
C3A C4A O4 132.3(6)
O1 C5 C10 119.8(2)
O1 C5 C6 120.5(2)
C10 C5 C6 119.7(2)
C7 C6 C5 118.4(3)
C7 C6 C16 118.0(3)
C5 C6 C16 123.5(2)
C8 C7 C6 123.4(3)
C7 C8 C9 116.6(2)
C7 C8 C11 121.7(3)
C9 C8 C11 121.5(3)
C8 C9 C10 122.8(3)
C9 C10 C5 119.1(3)
C9 C10 C21 118.9(2)
C5 C10 C21 122.0(2)
C13 C11 C14 108.6(4)
C13 C11 C12 109.8(5)
C14 C11 C12 106.5(4)
C13 C11 C8 113.1(3)
C14 C11 C8 111.6(3)
C12 C11 C8 107.0(3)
C20 C15 C16 121.7(3)
C20 C15 O2 117.9(3)
C16 C15 O2 120.4(2)
C17 C16 C15 116.5(3)
C17 C16 C6 118.7(3)
C15 C16 C6 124.8(3)
C18 C17 C16 122.2(3)
C19 C18 C17 119.5(3)
C18 C19 C20 120.2(3)
C19 C20 C15 119.9(3)
C22 C21 C26 118.2(3)
C22 C21 C10 120.0(3)
C26 C21 C10 121.8(3)
C21 C22 C23 120.9(3)
C24 C23 C22 119.9(3)
C25 C24 C23 120.1(3)
C24 C25 C26 120.3(3)
C25 C26 C21 120.6(3)
O3 C27 C28 120.5(2)
O3 C27 C32 120.0(3)
C28 C27 C32 119.5(3)
C29 C28 C27 119.4(3)
C29 C28 C38 118.6(3)
C27 C28 C38 121.8(3)
C30 C29 C28 122.5(3)
C29 C30 C31 116.5(3)
C29 C30 C33 122.6(3)
C31 C30 C33 120.8(3)
C32 C31 C30 123.2(3)
C31 C32 C27 118.8(3)
C31 C32 C43 119.7(3)
C27 C32 C43 121.5(3)
C34 C33 C36 108.6(3)
C34 C33 C35 108.1(3)
C36 C33 C35 107.4(3)
C34 C33 C30 110.8(3)
C36 C33 C30 108.9(2)
C35 C33 C30 112.9(3)
C42 C37 C38 121.6(3)
C42 C37 O4 118.0(3)
C38 C37 O4 120.4(3)
C39 C38 C37 116.9(3)
C39 C38 C28 119.5(3)
C37 C38 C28 123.7(3)
C40 C39 C38 121.9(3)
C41 C40 C39 119.5(3)
C42 C41 C40 120.4(3)
C41 C42 C37 119.8(3)
C44 C43 C48 117.5(3)
C44 C43 C32 119.8(3)
C48 C43 C32 122.6(3)
C45 C44 C43 121.6(4)
C46 C45 C44 120.1(4)
C45 C46 C47 119.8(4)
C46 C47 C48 120.2(4)
C47 C48 C43 120.8(3)
C50 C49 Zr1 119.8(2)
C51 C50 C55 115.9(3)
C51 C50 C49 121.2(3)
C55 C50 C49 122.8(3)
C50 C51 C52 122.7(4)
C53 C52 C51 120.9(4)
C52 C53 C54 119.5(4)
C53 C54 C55 119.4(4)
C50 C55 C54 121.5(4)
C57 C56 Zr1 119.1(2)
C58 C57 C62 116.2(3)
C58 C57 C56 121.3(3)
C62 C57 C56 122.5(3)
C59 C58 C57 121.9(3)
C60 C59 C58 120.7(4)
C61 C60 C59 118.6(3)
C60 C61 C62 120.9(3)
C61 C62 C57 121.8(3)
C68 C63 C64 116.9(4)
C68 C63 C69 120.9(4)
C64 C63 C69 122.1(4)
C65 C64 C63 119.6(4)
C66 C65 C64 121.6(4)
C67 C66 C65 119.8(5)
C66 C67 C68 120.3(5)
C67 C68 C63 121.8(4)
C76 C70 C71 129.9(14)
C76 C70 C75 113.3(12)
C71 C70 C75 116.8(9)
C70 C71 C72 124.4(9)
C73 C72 C71 116.6(9)
C72 C73 C74 124.5(12)
C73 C74 C75 125.4(10)
C74 C75 C70 112.0(9)

loop_
_geom_bond_atom_site_label_1
_geom_bond_atom_site_label_2
_geom_bond_distance
Zr1 O1 1.9642(18)
Zr1 O3 1.9734(19)
Zr1 C56 2.248(3)
Zr1 C49 2.276(3)
Zr1 O2 2.4113(19)
Zr1 O4 2.528(2)
O1 C5 1.348(3)
O2 C15 1.405(4)
O2 C1 1.461(3)
O3 C27 1.348(3)
O4 C37 1.404(4)
O4 C4A 1.416(7)
O4 C4 1.545(7)
C1 C2 1.513(4)
C2 C3 1.480(8)
C3 C4 1.226(9)
C3A C4A 1.300(8)
C5 C10 1.402(4)
C5 C6 1.403(4)
C6 C7 1.398(4)
C6 C16 1.493(4)
C7 C8 1.382(4)
C8 C9 1.389(4)
C8 C11 1.532(4)
C9 C10 1.394(4)
C10 C21 1.483(4)
C11 C13 1.473(5)
C11 C14 1.494(5)
C11 C12 1.523(5)
C15 C20 1.386(4)
C15 C16 1.402(4)
C16 C17 1.397(4)
C17 C18 1.386(4)
C18 C19 1.378(5)
C19 C20 1.378(5)
C21 C22 1.386(4)
C21 C26 1.403(4)
C22 C23 1.390(4)
C23 C24 1.377(5)
C24 C25 1.376(5)
C25 C26 1.380(4)
C27 C28 1.403(4)
C27 C32 1.408(4)
C28 C29 1.396(4)
C28 C38 1.488(4)
C29 C30 1.395(4)
C30 C31 1.396(4)
C30 C33 1.533(4)
C31 C32 1.391(4)
C32 C43 1.491(4)
C33 C34 1.521(5)
C33 C36 1.526(4)
C33 C35 1.531(5)
C37 C42 1.387(4)
C37 C38 1.396(4)
C38 C39 1.391(4)
C39 C40 1.385(5)
C40 C41 1.376(5)
C41 C42 1.370(5)
C43 C44 1.389(4)
C43 C48 1.395(4)
C44 C45 1.382(5)
C45 C46 1.366(6)
C46 C47 1.383(6)
C47 C48 1.387(5)
C49 C50 1.485(4)
C50 C51 1.371(5)
C50 C55 1.392(5)
C51 C52 1.373(5)
C52 C53 1.347(6)
C53 C54 1.367(6)
C54 C55 1.405(5)
C56 C57 1.492(4)
C57 C58 1.393(5)
C57 C62 1.393(4)
C58 C59 1.381(5)
C59 C60 1.381(5)
C60 C61 1.364(5)
C61 C62 1.390(5)
C63 C68 1.374(6)
C63 C64 1.400(6)
C63 C69 1.484(6)
C64 C65 1.375(6)
C65 C66 1.343(6)
C66 C67 1.340(6)
C67 C68 1.370(6)
C70 C76 1.334(12)
C70 C71 1.360(10)
C70 C75 1.495(13)
C71 C72 1.376(11)
C72 C73 1.240(12)
C73 C74 1.328(11)
C74 C75 1.355(12)

loop_
_geom_torsion_atom_site_label_1
_geom_torsion_atom_site_label_2
_geom_torsion_atom_site_label_3
_geom_torsion_atom_site_label_4
_geom_torsion
O3 Zr1 O1 C5 14.0(5)
C56 Zr1 O1 C5 -120.4(4)
C49 Zr1 O1 C5 144.8(4)
O2 Zr1 O1 C5 -28.3(4)
O4 Zr1 O1 C5 45.5(4)
O1 Zr1 O2 C15 -63.56(17)
O3 Zr1 O2 C15 133.58(18)
C56 Zr1 O2 C15 35.25(19)
C49 Zr1 O2 C15 -101.9(5)
O4 Zr1 O2 C15 -153.29(18)
O1 Zr1 O2 C1 130.0(2)
O3 Zr1 O2 C1 -32.8(2)
C56 Zr1 O2 C1 -131.2(2)
C49 Zr1 O2 C1 91.6(5)
O4 Zr1 O2 C1 40.3(2)
O1 Zr1 O3 C27 11.1(5)
C56 Zr1 O3 C27 145.7(4)
C49 Zr1 O3 C27 -118.9(4)
O2 Zr1 O3 C27 51.8(4)
O4 Zr1 O3 C27 -22.0(4)
O1 Zr1 O4 C37 125.33(17)
O3 Zr1 O4 C37 -68.51(17)
C56 Zr1 O4 C37 -123.7(4)
C49 Zr1 O4 C37 29.78(18)
O2 Zr1 O4 C37 -158.95(17)
O1 Zr1 O4 C4A -25.5(4)
O3 Zr1 O4 C4A 140.6(4)
C56 Zr1 O4 C4A 85.4(5)
C49 Zr1 O4 C4A -121.1(4)
O2 Zr1 O4 C4A 50.2(4)
O1 Zr1 O4 C4 -50.5(5)
O3 Zr1 O4 C4 115.7(5)
C56 Zr1 O4 C4 60.4(7)
C49 Zr1 O4 C4 -146.0(5)
O2 Zr1 O4 C4 25.2(5)
C15 O2 C1 C2 89.2(3)
Zr1 O2 C1 C2 -104.1(3)
O2 C1 C2 C3 87.9(4)
C1 C2 C3 C4 -48.3(14)
C2 C3 C4 O4 26.3(16)
C37 O4 C4 C3 146.8(7)
C4A O4 C4 C3 -84.3(10)
Zr1 O4 C4 C3 -37.3(11)
C37 O4 C4A C3A 149.0(7)
C4 O4 C4A C3A 88.0(11)
Zr1 O4 C4A C3A -63.4(9)
Zr1 O1 C5 C10 -115.3(4)
Zr1 O1 C5 C6 64.2(5)
O1 C5 C6 C7 178.9(2)
C10 C5 C6 C7 -1.6(4)
O1 C5 C6 C16 2.1(4)
C10 C5 C6 C16 -178.4(3)
C5 C6 C7 C8 0.6(4)
C16 C6 C7 C8 177.6(3)
C6 C7 C8 C9 0.8(4)
C6 C7 C8 C11 -174.6(3)
C7 C8 C9 C10 -1.1(4)
C11 C8 C9 C10 174.3(3)
C8 C9 C10 C5 0.1(4)
C8 C9 C10 C21 -179.5(3)
O1 C5 C10 C9 -179.2(2)
C6 C5 C10 C9 1.3(4)
O1 C5 C10 C21 0.5(4)
C6 C5 C10 C21 -179.1(2)
C7 C8 C11 C13 -163.3(4)
C9 C8 C11 C13 21.5(5)
C7 C8 C11 C14 -40.5(4)
C9 C8 C11 C14 144.3(3)
C7 C8 C11 C12 75.7(5)
C9 C8 C11 C12 -99.5(4)
C1 O2 C15 C20 66.9(3)
Zr1 O2 C15 C20 -101.3(2)
C1 O2 C15 C16 -114.6(3)
Zr1 O2 C15 C16 77.2(3)
C20 C15 C16 C17 -0.7(4)
O2 C15 C16 C17 -179.1(2)
C20 C15 C16 C6 -178.3(3)
O2 C15 C16 C6 3.3(4)
C7 C6 C16 C17 -43.9(4)
C5 C6 C16 C17 132.9(3)
C7 C6 C16 C15 133.6(3)
C5 C6 C16 C15 -49.6(4)
C15 C16 C17 C18 -0.6(4)
C6 C16 C17 C18 177.1(3)
C16 C17 C18 C19 0.9(5)
C17 C18 C19 C20 0.2(5)
C18 C19 C20 C15 -1.5(5)
C16 C15 C20 C19 1.8(4)
O2 C15 C20 C19 -179.8(3)
C9 C10 C21 C22 -46.2(4)
C5 C10 C21 C22 134.1(3)
C9 C10 C21 C26 131.8(3)
C5 C10 C21 C26 -47.9(4)
C26 C21 C22 C23 0.6(4)
C10 C21 C22 C23 178.7(3)
C21 C22 C23 C24 -0.6(5)
C22 C23 C24 C25 -0.3(5)
C23 C24 C25 C26 1.1(5)
C24 C25 C26 C21 -1.0(4)
C22 C21 C26 C25 0.2(4)
C10 C21 C26 C25 -177.8(3)
Zr1 O3 C27 C28 61.1(5)
Zr1 O3 C27 C32 -118.4(4)
O3 C27 C28 C29 178.1(3)
C32 C27 C28 C29 -2.4(4)
O3 C27 C28 C38 2.9(4)
C32 C27 C28 C38 -177.6(3)
C27 C28 C29 C30 1.1(4)
C38 C28 C29 C30 176.4(3)
C28 C29 C30 C31 0.4(4)
C28 C29 C30 C33 -176.1(3)
C29 C30 C31 C32 -0.7(4)
C33 C30 C31 C32 175.9(3)
C30 C31 C32 C27 -0.6(4)
C30 C31 C32 C43 177.9(3)
O3 C27 C32 C31 -178.3(2)
C28 C27 C32 C31 2.2(4)
O3 C27 C32 C43 3.2(4)
C28 C27 C32 C43 -176.3(3)
C29 C30 C33 C34 -131.4(3)
C31 C30 C33 C34 52.3(4)
C29 C30 C33 C36 109.2(3)
C31 C30 C33 C36 -67.1(4)
C29 C30 C33 C35 -10.0(4)
C31 C30 C33 C35 173.7(3)
C4A O4 C37 C42 56.8(5)
C4 O4 C37 C42 82.2(4)
Zr1 O4 C37 C42 -95.4(3)
C4A O4 C37 C38 -123.7(4)
C4 O4 C37 C38 -98.3(4)
Zr1 O4 C37 C38 84.0(3)
C42 C37 C38 C39 -1.7(5)
O4 C37 C38 C39 178.9(3)
C42 C37 C38 C28 178.4(3)
O4 C37 C38 C28 -1.0(5)
C29 C28 C38 C39 -46.3(4)
C27 C28 C38 C39 128.9(3)
C29 C28 C38 C37 133.6(3)
C27 C28 C38 C37 -51.2(4)
C37 C38 C39 C40 1.1(5)
C28 C38 C39 C40 -179.0(3)
C38 C39 C40 C41 0.1(5)
C39 C40 C41 C42 -0.9(5)
C40 C41 C42 C37 0.3(5)
C38 C37 C42 C41 1.0(5)
O4 C37 C42 C41 -179.6(3)
C31 C32 C43 C44 -46.4(4)
C27 C32 C43 C44 132.1(3)
C31 C32 C43 C48 132.3(3)
C27 C32 C43 C48 -49.2(4)
C48 C43 C44 C45 0.4(5)
C32 C43 C44 C45 179.2(3)
C43 C44 C45 C46 -0.5(5)
C44 C45 C46 C47 0.3(5)
C45 C46 C47 C48 0.1(5)
C46 C47 C48 C43 -0.3(5)
C44 C43 C48 C47 0.0(4)
C32 C43 C48 C47 -178.7(3)
O1 Zr1 C49 C50 169.1(3)
O3 Zr1 C49 C50 -30.6(3)
C56 Zr1 C49 C50 69.0(3)
O2 Zr1 C49 C50 -153.8(4)
O4 Zr1 C49 C50 -104.5(3)
Zr1 C49 C50 C51 80.4(4)
Zr1 C49 C50 C55 -96.9(4)
C55 C50 C51 C52 -2.3(5)
C49 C50 C51 C52 -179.8(3)
C50 C51 C52 C53 2.1(6)
C51 C52 C53 C54 0.2(6)
C52 C53 C54 C55 -2.1(7)
C51 C50 C55 C54 0.4(6)
C49 C50 C55 C54 177.9(4)
C53 C54 C55 C50 1.7(7)
O1 Zr1 C56 C57 -22.6(3)
O3 Zr1 C56 C57 175.8(2)
C49 Zr1 C56 C57 74.3(2)
O2 Zr1 C56 C57 -98.2(2)
O4 Zr1 C56 C57 -131.8(3)
Zr1 C56 C57 C58 98.8(3)
Zr1 C56 C57 C62 -79.9(3)
C62 C57 C58 C59 1.0(5)
C56 C57 C58 C59 -177.8(3)
C57 C58 C59 C60 -0.4(5)
C58 C59 C60 C61 -0.6(5)
C59 C60 C61 C62 1.0(5)
C60 C61 C62 C57 -0.4(6)
C58 C57 C62 C61 -0.6(5)
C56 C57 C62 C61 178.2(3)
C68 C63 C64 C65 0.2(7)
C69 C63 C64 C65 -177.3(5)
C63 C64 C65 C66 0.6(7)
C64 C65 C66 C67 -0.9(7)
C65 C66 C67 C68 0.4(7)
C66 C67 C68 C63 0.3(8)
C64 C63 C68 C67 -0.6(7)
C69 C63 C68 C67 176.9(5)
C76 C70 C71 C72 -179.3(7)
C75 C70 C71 C72 -0.9(9)
C70 C71 C72 C73 4.0(10)
C71 C72 C73 C74 -5.2(12)
C72 C73 C74 C75 3.4(13)
C73 C74 C75 C70 0.0(11)
C76 C70 C75 C74 177.7(7)
C71 C70 C75 C74 -1.0(9)
